data_1576173
loop_
_publ_author_name
'Zheng, Chenggong'
'Liu, Jiyong'
'Wang, Yongtao'
'Li, Haoran'
'Wang, Yuwen'
'Lu, Zhan'

_publ_section_title
;
 The structural parameter of spin states of <i>C</i>
 <sub>1</sub>-symmetric four-coordinate cobalt complexes: <i>D</i>
 <sub>4</sub>.
;
_journal_issue 1
_journal_name_full 'Chemical science'
_journal_page_first 492
_journal_page_last 499
_journal_paper_doi 10.1039/d5sc06683b
_journal_volume 17
_journal_year 2026
_chemical_absolute_configuration ad
_chemical_formula_moiety 'C25 H33 Cl2 Co N3 O'
_chemical_formula_sum 'C25 H33 Cl2 Co N3 O'
_chemical_formula_weight 521.37
_chemical_properties_physical Moisture-sensitive,Hygroscopic
_space_group_crystal_system monoclinic
_space_group_IT_number 4
_space_group_name_Hall 'P 2yb'
_space_group_name_H-M_alt 'P 1 21 1'
_atom_sites_solution_hydrogens geom
_atom_sites_solution_primary dual
_audit_creation_date 2024-03-26
_audit_creation_method
;
Olex2 1.5
(compiled 2022.04.07 svn.rca3783a0 for OlexSys, GUI svn.r6498)
;
_audit_update_record
;
2024-06-12 deposited with the CCDC.	2025-10-27 downloaded from the CCDC.
;
_cell_angle_alpha 90
_cell_angle_beta 97.610(4)
_cell_angle_gamma 90
_cell_formula_units_Z 4
_cell_length_a 16.9108(16)
_cell_length_b 9.8083(8)
_cell_length_c 15.5403(14)
_cell_measurement_reflns_used 9160
_cell_measurement_temperature 170.00
_cell_measurement_theta_max 48.347
_cell_measurement_theta_min 2.293
_cell_volume 2554.9(4)
_computing_cell_refinement 'SAINT V8.40B (?, 2016)'
_computing_data_collection 'Bruker Instrument Service vV6.2.14'
_computing_data_reduction 'SAINT V8.40B (?, 2016)'
_computing_molecular_graphics 'Olex2 1.5 (Dolomanov et al., 2009)'
_computing_publication_material 'Olex2 1.5 (Dolomanov et al., 2009)'
_computing_structure_refinement 'SHELXL 2019/2 (Sheldrick, 2015)'
_computing_structure_solution 'SHELXT 2018/2 (Sheldrick, 2018)'
_diffrn_ambient_temperature 170.00
_diffrn_measured_fraction_theta_full 0.998
_diffrn_measured_fraction_theta_max 0.994
_diffrn_measurement_device_type 'zju Bruker D8 Venture'
_diffrn_measurement_method '\w and \f scans'
_diffrn_radiation_type GaK\a
_diffrn_radiation_wavelength 1.34139
_diffrn_reflns_av_R_equivalents 0.1337
_diffrn_reflns_av_unetI/netI 0.1357
_diffrn_reflns_Laue_measured_fraction_full 0.998
_diffrn_reflns_Laue_measured_fraction_max 0.994
_diffrn_reflns_limit_h_max 20
_diffrn_reflns_limit_h_min -20
_diffrn_reflns_limit_k_max 11
_diffrn_reflns_limit_k_min -11
_diffrn_reflns_limit_l_max 18
_diffrn_reflns_limit_l_min -18
_diffrn_reflns_number 52648
_diffrn_reflns_point_group_measured_fraction_full 0.991
_diffrn_reflns_point_group_measured_fraction_max 0.985
_diffrn_reflns_theta_full 53.594
_diffrn_reflns_theta_max 54.285
_diffrn_reflns_theta_min 2.496
_diffrn_source_current 3.57
_diffrn_source_power 0.24957869999999996
_diffrn_source_voltage 69.91
_exptl_absorpt_coefficient_mu 5.073
_exptl_absorpt_correction_T_max 0.7506
_exptl_absorpt_correction_T_min 0.5477
_exptl_absorpt_correction_type multi-scan
_exptl_absorpt_process_details
;
SADABS-2016/2 (Bruker,2016/2) was used for absorption correction.
wR2(int) was 0.1583 before and 0.0933 after correction.
The Ratio of minimum to maximum transmission is 0.7297.
The \l/2 correction factor is Not present.
;
_exptl_crystal_colour yellow
_exptl_crystal_colour_primary yellow
_exptl_crystal_density_diffrn 1.355
_exptl_crystal_description plate
_exptl_crystal_F_000 1092
_exptl_crystal_preparation 'Magnetic properties'
_exptl_crystal_recrystallization_method 'Re-crystallisation from solvent: DCM/THF'
_exptl_crystal_size_max 0.07
_exptl_crystal_size_mid 0.03
_exptl_crystal_size_min 0.01
_refine_diff_density_max 0.741
_refine_diff_density_min -0.739
_refine_diff_density_rms 0.095
_refine_ls_abs_structure_details
;
 Refined as an inversion twin.
;
_refine_ls_abs_structure_Flack 0.037(18)
_refine_ls_extinction_method none
_refine_ls_goodness_of_fit_ref 1.034
_refine_ls_hydrogen_treatment constr
_refine_ls_matrix_type full
_refine_ls_number_parameters 592
_refine_ls_number_reflns 9349
_refine_ls_number_restraints 373
_refine_ls_restrained_S_all 1.016
_refine_ls_R_factor_all 0.1351
_refine_ls_R_factor_gt 0.0756
_refine_ls_shift/su_max 0.000
_refine_ls_shift/su_mean 0.000
_refine_ls_structure_factor_coef Fsqd
_refine_ls_weighting_details 'w=1/[\s^2^(Fo^2^)+7.5168P] where P=(Fo^2^+2Fc^2^)/3'
_refine_ls_weighting_scheme calc
_refine_ls_wR_factor_gt 0.1492
_refine_ls_wR_factor_ref 0.1730
_reflns_Friedel_coverage 0.864
_reflns_Friedel_fraction_full 0.982
_reflns_Friedel_fraction_max 0.974
_reflns_number_gt 5699
_reflns_number_total 9349
_reflns_threshold_expression 'I > 2\s(I)'
_cod_data_source_file d5sc06683b2.cif
_cod_data_source_block 240325_zcg0303_3
_cod_depositor_comments 'Adding full bibliography for 1576157--1576173.cif.'
_cod_database_code 1576173
_shelx_shelxl_version_number 2019/2
_shelx_space_group_comment
;
The symmetry employed for this shelxl refinement is uniquely defined
by the following loop, which should always be used as a source of
symmetry information in preference to the above space-group names.
They are only intended as comments.
;
_shelx_estimated_absorpt_t_max 0.951
_shelx_estimated_absorpt_t_min 0.718
_olex2_refinement_description
;
1. Twinned data refinement
 Scales: 0.963(18)
 0.037(18)
2. Fixed Uiso
 At 1.2 times of:
  All C(H) groups, All C(H,H) groups
 At 1.5 times of:
  All C(H,H,H) groups
3. Uiso/Uaniso restraints and constraints
All non-hydrogen atoms have similar U: within 2A with sigma of 0.02 and sigma
for terminal atoms of 0.04 within 2A
4.a Ternary CH refined with riding coordinates:
 C7(H7), C10(H10), C22(H22), C23(H23), C32(H32), C35(H35), C47(H47), C48(H48)
4.b Secondary CH2 refined with riding coordinates:
 C21(H21A,H21B), C46(H46A,H46B)
4.c Aromatic/amide H refined with riding coordinates:
 C3(H3), C4(H4), C5(H5), C16(H16), C17(H17), C18(H18), C28(H28), C29(H29),
 C30(H30), C41(H41), C42(H42), C43(H43)
4.d Idealised Me refined as rotating group:
 C8(H8A,H8B,H8C), C9(H9A,H9B,H9C), C11(H11A,H11B,H11C), C12(H12A,H12B,H12C),
 C14(H14A,H14B,H14C), C24(H24A,H24B,H24C), C25(H25A,H25B,H25C), C33(H33A,H33B,
 H33C), C34(H34A,H34B,H34C), C36(H36A,H36B,H36C), C37(H37A,H37B,H37C), C39(H39A,
 H39B,H39C), C49(H49A,H49B,H49C), C50(H50A,H50B,H50C)
;
_olex2_submission_special_instructions 'No special instructions were received'

loop_
_space_group_symop_operation_xyz
'x, y, z'
'-x, y+1/2, -z'

loop_
_atom_site_label
_atom_site_type_symbol
_atom_site_fract_x
_atom_site_fract_y
_atom_site_fract_z
_atom_site_U_iso_or_equiv
_atom_site_adp_type
_atom_site_occupancy
_atom_site_site_symmetry_order
_atom_site_calc_flag
_atom_site_refinement_flags_posn
_atom_site_refinement_flags_adp
_atom_site_refinement_flags_occupancy
_atom_site_disorder_assembly
_atom_site_disorder_group
Co1 Co 0.76238(13) 0.53883(16) 0.03086(14) 0.0398(6) Uani 1 1 d . . . . .
Cl1 Cl 0.8109(3) 0.3245(4) 0.0445(3) 0.0542(12) Uani 1 1 d . . . . .
O1 O 0.9304(5) 0.8503(10) -0.0044(5) 0.042(2) Uani 1 1 d . U . . .
N1 N 0.6808(7) 0.5274(11) 0.1317(7) 0.035(3) Uani 1 1 d . U . . .
C1 C 0.6441(9) 0.4043(14) 0.1581(8) 0.034(3) Uani 1 1 d . U . . .
Cl2 Cl 0.6775(2) 0.5916(4) -0.0928(2) 0.0496(11) Uani 1 1 d . . . . .
N2 N 0.7600(7) 0.7313(13) 0.0845(7) 0.037(3) Uani 1 1 d . U . . .
C2 C 0.6855(8) 0.3318(15) 0.2294(8) 0.034(3) Uani 1 1 d . U . . .
N3 N 0.8710(7) 0.6474(13) -0.0046(7) 0.043(3) Uani 1 1 d . U . . .
C3 C 0.6478(9) 0.2165(16) 0.2569(10) 0.044(4) Uani 1 1 d . U . . .
H3 H 0.673262 0.165226 0.304538 0.052 Uiso 1 1 calc R U . . .
C4 C 0.5749(9) 0.1758(15) 0.2166(10) 0.043(4) Uani 1 1 d . U . . .
H4 H 0.550143 0.098268 0.238145 0.052 Uiso 1 1 calc R U . . .
C5 C 0.5360(9) 0.2441(15) 0.1455(9) 0.039(3) Uani 1 1 d . U . . .
H5 H 0.486733 0.211029 0.116687 0.047 Uiso 1 1 calc R U . . .
C6 C 0.5699(9) 0.3617(15) 0.1168(8) 0.036(3) Uani 1 1 d . U . . .
C7 C 0.7655(9) 0.3767(16) 0.2739(9) 0.043(4) Uani 1 1 d . U . . .
H7 H 0.788258 0.443918 0.235483 0.051 Uiso 1 1 calc R U . . .
C8 C 0.8243(10) 0.2595(19) 0.2918(11) 0.065(5) Uani 1 1 d . U . . .
H8A H 0.800036 0.186850 0.322767 0.097 Uiso 1 1 calc R U . . .
H8B H 0.872752 0.292167 0.327348 0.097 Uiso 1 1 calc R U . . .
H8C H 0.837925 0.223960 0.236652 0.097 Uiso 1 1 calc R U . . .
C9 C 0.7575(9) 0.4473(17) 0.3606(9) 0.052(4) Uani 1 1 d . U . . .
H9A H 0.723567 0.528170 0.349947 0.078 Uiso 1 1 calc R U . . .
H9B H 0.810364 0.474562 0.388824 0.078 Uiso 1 1 calc R U . . .
H9C H 0.733294 0.384038 0.398458 0.078 Uiso 1 1 calc R U . . .
C10 C 0.5259(8) 0.4401(15) 0.0381(8) 0.039(4) Uani 1 1 d . U . . .
H10 H 0.556766 0.524946 0.029720 0.046 Uiso 1 1 calc R U . . .
C11 C 0.5219(9) 0.3547(18) -0.0449(9) 0.048(4) Uani 1 1 d . U . . .
H11A H 0.575109 0.319575 -0.050945 0.073 Uiso 1 1 calc R U . . .
H11B H 0.502821 0.411669 -0.095228 0.073 Uiso 1 1 calc R U . . .
H11C H 0.485077 0.278222 -0.041708 0.073 Uiso 1 1 calc R U . . .
C12 C 0.4418(9) 0.4819(17) 0.0560(10) 0.051(4) Uani 1 1 d . U . . .
H12A H 0.407549 0.401088 0.053653 0.077 Uiso 1 1 calc R U . . .
H12B H 0.419242 0.547715 0.011964 0.077 Uiso 1 1 calc R U . . .
H12C H 0.445163 0.523626 0.113638 0.077 Uiso 1 1 calc R U . . .
C13 C 0.6607(9) 0.6429(15) 0.1624(8) 0.033(3) Uani 1 1 d . U . . .
C14 C 0.6006(9) 0.6658(17) 0.2236(9) 0.045(4) Uani 1 1 d . U . . .
H14A H 0.559285 0.728529 0.197123 0.068 Uiso 1 1 calc R U . . .
H14B H 0.627171 0.705311 0.277819 0.068 Uiso 1 1 calc R U . . .
H14C H 0.576137 0.578680 0.236013 0.068 Uiso 1 1 calc R U . . .
C15 C 0.7036(9) 0.7663(16) 0.1331(9) 0.038(3) Uani 1 1 d . U . . .
C16 C 0.6933(9) 0.8987(15) 0.1581(9) 0.041(4) Uani 1 1 d . U . . .
H16 H 0.655245 0.920202 0.195891 0.049 Uiso 1 1 calc R U . . .
C17 C 0.7391(9) 1.0004(15) 0.1276(9) 0.043(4) Uani 1 1 d . U . . .
H17 H 0.729567 1.093511 0.139587 0.051 Uiso 1 1 calc R U . . .
C18 C 0.7980(9) 0.9648(16) 0.0800(9) 0.041(3) Uani 1 1 d . U . . .
H18 H 0.831918 1.032859 0.061211 0.050 Uiso 1 1 calc R U . . .
C19 C 0.8084(9) 0.8313(15) 0.0593(9) 0.037(3) Uani 1 1 d . U . . .
C20 C 0.8712(9) 0.7724(16) 0.0148(9) 0.038(3) Uani 1 1 d . U . . .
C21 C 0.9879(9) 0.7502(16) -0.0342(9) 0.055(4) Uani 1 1 d . U . . .
H21A H 1.033454 0.734202 0.011647 0.066 Uiso 1 1 calc R U . . .
H21B H 1.008464 0.783090 -0.087210 0.066 Uiso 1 1 calc R U . . .
C22 C 0.9390(9) 0.6213(19) -0.0527(9) 0.052(4) Uani 1 1 d . U . . .
H22 H 0.970060 0.541591 -0.026134 0.062 Uiso 1 1 calc R U . . .
C23 C 0.9116(8) 0.5919(13) -0.1488(7) 0.052(3) Uani 1 1 d . U . . .
H23 H 0.872802 0.514511 -0.152267 0.063 Uiso 1 1 calc R U . . .
C24 C 0.9838(9) 0.5459(16) -0.1915(9) 0.079(5) Uani 1 1 d . U . . .
H24A H 0.967986 0.535081 -0.254127 0.119 Uiso 1 1 calc R U . . .
H24B H 1.003535 0.458713 -0.166473 0.119 Uiso 1 1 calc R U . . .
H24C H 1.026095 0.614646 -0.181297 0.119 Uiso 1 1 calc R U . . .
C25 C 0.8694(9) 0.7134(17) -0.1940(9) 0.060(4) Uani 1 1 d . U . . .
H25A H 0.818795 0.728737 -0.171112 0.089 Uiso 1 1 calc R U . . .
H25B H 0.858784 0.695642 -0.256497 0.089 Uiso 1 1 calc R U . . .
H25C H 0.903148 0.794453 -0.183578 0.089 Uiso 1 1 calc R U . . .
Co2 Co 0.24628(13) 0.46792(16) 0.46751(13) 0.0411(6) Uani 1 1 d . . . . .
O2 O 0.1232(7) 0.3655(10) 0.5031(7) 0.056(3) Uani 1 1 d . U . . .
Cl3 Cl 0.3209(3) 0.4103(4) 0.5950(2) 0.0542(12) Uani 1 1 d . . . . .
Cl4 Cl 0.1933(3) 0.6758(4) 0.4581(3) 0.0544(12) Uani 1 1 d . . . . .
N4 N 0.3218(7) 0.4711(13) 0.3690(7) 0.038(3) Uani 1 1 d . U . . .
N5 N 0.2356(7) 0.2712(12) 0.4182(7) 0.035(3) Uani 1 1 d . U . . .
N6 N 0.0793(8) 0.1530(13) 0.5323(7) 0.049(3) Uani 1 1 d . U . . .
C26 C 0.3568(9) 0.5949(17) 0.3369(9) 0.040(3) Uani 1 1 d . U . . .
C27 C 0.4286(9) 0.6423(15) 0.3828(9) 0.041(4) Uani 1 1 d . U . . .
C28 C 0.4599(9) 0.7617(15) 0.3506(9) 0.041(4) Uani 1 1 d . U . . .
H28 H 0.509163 0.795881 0.378710 0.049 Uiso 1 1 calc R U . . .
C29 C 0.4223(10) 0.8307(15) 0.2803(10) 0.046(4) Uani 1 1 d . U . . .
H29 H 0.445015 0.911417 0.260432 0.055 Uiso 1 1 calc R U . . .
C30 C 0.3489(10) 0.7801(15) 0.2376(9) 0.043(4) Uani 1 1 d . U . . .
H30 H 0.323066 0.826553 0.188035 0.051 Uiso 1 1 calc R U . . .
C31 C 0.3138(10) 0.6631(16) 0.2671(9) 0.044(4) Uani 1 1 d . U . . .
C32 C 0.4744(9) 0.5658(16) 0.4582(9) 0.045(4) Uani 1 1 d . U . . .
H32 H 0.444496 0.480345 0.467873 0.054 Uiso 1 1 calc R U . . .
C33 C 0.4784(11) 0.6528(19) 0.5392(10) 0.062(5) Uani 1 1 d . U . . .
H33A H 0.503812 0.600853 0.589235 0.092 Uiso 1 1 calc R U . . .
H33B H 0.424363 0.678851 0.548841 0.092 Uiso 1 1 calc R U . . .
H33C H 0.509788 0.735055 0.531882 0.092 Uiso 1 1 calc R U . . .
C34 C 0.5579(9) 0.5270(19) 0.4423(10) 0.056(5) Uani 1 1 d . U . . .
H34A H 0.555137 0.471333 0.389648 0.084 Uiso 1 1 calc R U . . .
H34B H 0.583863 0.474836 0.491971 0.084 Uiso 1 1 calc R U . . .
H34C H 0.588774 0.609832 0.435083 0.084 Uiso 1 1 calc R U . . .
C35 C 0.2325(9) 0.6136(19) 0.2233(9) 0.048(4) Uani 1 1 d . U . . .
H35 H 0.212325 0.545316 0.262930 0.057 Uiso 1 1 calc R U . . .
C36 C 0.1700(10) 0.7265(18) 0.2076(10) 0.053(4) Uani 1 1 d . U . . .
H36A H 0.170699 0.781460 0.260328 0.080 Uiso 1 1 calc R U . . .
H36B H 0.117039 0.685736 0.192555 0.080 Uiso 1 1 calc R U . . .
H36C H 0.182107 0.784681 0.159750 0.080 Uiso 1 1 calc R U . . .
C37 C 0.2421(10) 0.5392(19) 0.1377(9) 0.057(5) Uani 1 1 d . U . . .
H37A H 0.261611 0.603576 0.097076 0.086 Uiso 1 1 calc R U . . .
H37B H 0.190380 0.502570 0.112063 0.086 Uiso 1 1 calc R U . . .
H37C H 0.280375 0.464392 0.149561 0.086 Uiso 1 1 calc R U . . .
C38 C 0.3377(9) 0.3546(15) 0.3377(10) 0.037(3) Uani 1 1 d . U . . .
C39 C 0.3941(9) 0.3318(14) 0.2747(9) 0.041(4) Uani 1 1 d . U . . .
H39A H 0.407833 0.419393 0.250194 0.061 Uiso 1 1 calc R U . . .
H39B H 0.369482 0.272310 0.228058 0.061 Uiso 1 1 calc R U . . .
H39C H 0.442610 0.288579 0.304002 0.061 Uiso 1 1 calc R U . . .
C40 C 0.2923(9) 0.2394(14) 0.3678(9) 0.034(3) Uani 1 1 d . U . . .
C41 C 0.3056(9) 0.1007(16) 0.3458(10) 0.044(4) Uani 1 1 d . U . . .
H41 H 0.345199 0.076979 0.310379 0.053 Uiso 1 1 calc R U . . .
C42 C 0.2580(9) 0.0004(16) 0.3782(9) 0.044(4) Uani 1 1 d . U . . .
H42 H 0.267120 -0.092977 0.366463 0.053 Uiso 1 1 calc R U . . .
C43 C 0.1990(9) 0.0347(16) 0.4264(9) 0.042(4) Uani 1 1 d . U . . .
H43 H 0.165338 -0.032473 0.446589 0.051 Uiso 1 1 calc R U . . .
C44 C 0.1901(10) 0.1765(17) 0.4451(9) 0.044(4) Uani 1 1 d . U . . .
C45 C 0.1273(10) 0.2267(15) 0.4963(9) 0.043(3) Uani 1 1 d . U . . .
C46 C 0.0555(10) 0.3916(18) 0.5495(12) 0.065(5) Uani 1 1 d . U . . .
H46A H 0.012974 0.441381 0.512241 0.077 Uiso 1 1 calc R U . . .
H46B H 0.071892 0.445965 0.602545 0.077 Uiso 1 1 calc R U . . .
C47 C 0.0260(9) 0.2477(15) 0.5732(9) 0.055(4) Uani 1 1 d . U . . .
H47 H -0.030335 0.234627 0.545570 0.066 Uiso 1 1 calc R U . . .
C48 C 0.0319(9) 0.2174(14) 0.6703(9) 0.065(4) Uani 1 1 d . U . . .
H48 H -0.004560 0.282530 0.695159 0.078 Uiso 1 1 calc R U . . .
C49 C 0.1161(11) 0.238(2) 0.7207(11) 0.095(6) Uani 1 1 d . U . . .
H49A H 0.155250 0.189223 0.691043 0.142 Uiso 1 1 calc R U . . .
H49B H 0.117355 0.202065 0.779755 0.142 Uiso 1 1 calc R U . . .
H49C H 0.128993 0.335307 0.723336 0.142 Uiso 1 1 calc R U . . .
C50 C 0.0001(10) 0.0707(16) 0.6841(10) 0.087(5) Uani 1 1 d . U . . .
H50A H 0.031808 0.004315 0.656206 0.131 Uiso 1 1 calc R U . . .
H50B H -0.055879 0.064395 0.658452 0.131 Uiso 1 1 calc R U . . .
H50C H 0.004567 0.051199 0.746439 0.131 Uiso 1 1 calc R U . . .

loop_
_atom_site_aniso_label
_atom_site_aniso_U_11
_atom_site_aniso_U_22
_atom_site_aniso_U_33
_atom_site_aniso_U_23
_atom_site_aniso_U_13
_atom_site_aniso_U_12
Co1 0.0638(15) 0.0179(12) 0.0381(12) -0.0001(9) 0.0085(11) 0.0010(10)
Cl1 0.076(3) 0.026(2) 0.063(3) 0.008(2) 0.022(2) 0.008(2)
O1 0.050(5) 0.041(5) 0.035(5) -0.004(4) 0.004(4) -0.006(4)
N1 0.061(7) 0.008(6) 0.033(6) 0.004(5) 0.002(5) 0.001(5)
C1 0.063(8) 0.018(7) 0.022(6) 0.009(5) 0.008(6) 0.000(6)
Cl2 0.062(3) 0.044(3) 0.043(2) 0.003(2) 0.003(2) 0.001(2)
N2 0.052(7) 0.027(7) 0.031(6) 0.006(5) 0.003(6) -0.002(6)
C2 0.052(8) 0.020(7) 0.030(7) 0.004(6) 0.010(6) -0.001(6)
N3 0.048(7) 0.039(8) 0.042(7) 0.005(6) 0.007(5) 0.006(6)
C3 0.062(9) 0.026(8) 0.045(8) 0.006(7) 0.014(7) 0.013(7)
C4 0.058(9) 0.026(8) 0.049(9) 0.005(7) 0.020(7) 0.002(7)
C5 0.047(8) 0.027(8) 0.045(8) -0.002(7) 0.008(7) 0.003(6)
C6 0.061(9) 0.020(7) 0.027(7) 0.001(6) 0.005(6) 0.002(6)
C7 0.067(9) 0.024(8) 0.039(8) 0.010(6) 0.012(7) -0.002(7)
C8 0.070(12) 0.047(11) 0.075(12) -0.008(9) 0.000(10) 0.005(9)
C9 0.072(11) 0.034(9) 0.051(10) -0.006(7) 0.009(8) 0.000(7)
C10 0.054(9) 0.029(8) 0.031(7) 0.004(6) -0.001(7) -0.013(6)
C11 0.067(11) 0.043(10) 0.033(9) -0.005(7) 0.000(8) -0.004(8)
C12 0.065(10) 0.035(9) 0.054(10) 0.012(8) 0.006(8) -0.004(8)
C13 0.060(9) 0.024(8) 0.013(6) 0.003(6) -0.003(6) -0.003(6)
C14 0.056(10) 0.045(11) 0.037(8) -0.010(7) 0.015(7) 0.002(8)
C15 0.051(8) 0.029(8) 0.034(7) 0.003(6) 0.003(6) 0.002(6)
C16 0.063(9) 0.015(7) 0.045(8) 0.000(6) 0.008(7) 0.005(7)
C17 0.069(9) 0.015(8) 0.044(8) -0.002(6) 0.008(7) -0.002(6)
C18 0.060(9) 0.026(8) 0.037(8) 0.004(7) 0.003(7) -0.006(7)
C19 0.055(8) 0.022(7) 0.032(7) 0.006(6) -0.002(6) -0.001(6)
C20 0.050(8) 0.033(8) 0.030(7) 0.008(6) 0.001(6) -0.001(6)
C21 0.057(8) 0.055(8) 0.055(8) -0.005(7) 0.012(7) -0.006(7)
C22 0.057(8) 0.053(9) 0.047(8) -0.001(7) 0.012(7) 0.006(7)
C23 0.074(8) 0.045(7) 0.039(7) -0.017(6) 0.006(6) -0.006(6)
C24 0.100(11) 0.069(10) 0.073(10) -0.022(8) 0.024(9) 0.023(9)
C25 0.071(10) 0.068(10) 0.036(8) -0.005(7) -0.005(7) 0.010(8)
Co2 0.0720(16) 0.0160(11) 0.0359(12) -0.0014(9) 0.0088(11) 0.0016(10)
O2 0.082(7) 0.012(5) 0.078(7) 0.005(5) 0.027(6) -0.004(5)
Cl3 0.097(3) 0.030(2) 0.033(2) -0.0018(18) 0.000(2) 0.002(2)
Cl4 0.082(3) 0.020(2) 0.063(3) -0.0023(19) 0.018(2) 0.007(2)
N4 0.056(7) 0.023(7) 0.035(7) 0.001(6) 0.003(5) -0.004(6)
N5 0.054(7) 0.026(7) 0.025(6) -0.003(5) 0.007(5) -0.003(5)
N6 0.082(8) 0.029(6) 0.036(6) -0.003(5) 0.012(6) -0.007(5)
C26 0.060(9) 0.033(8) 0.030(7) -0.007(6) 0.013(7) -0.005(7)
C27 0.060(9) 0.021(8) 0.043(8) -0.006(6) 0.012(7) -0.001(7)
C28 0.063(9) 0.027(8) 0.036(8) -0.008(6) 0.016(7) -0.008(7)
C29 0.077(10) 0.021(8) 0.042(8) 0.000(7) 0.016(8) -0.001(7)
C30 0.081(10) 0.022(8) 0.026(7) 0.003(6) 0.008(7) 0.005(7)
C31 0.068(9) 0.025(8) 0.038(8) -0.007(6) 0.002(7) -0.002(7)
C32 0.067(10) 0.028(9) 0.040(8) -0.006(7) 0.002(8) 0.002(7)
C33 0.099(14) 0.050(12) 0.034(9) 0.001(8) 0.006(9) -0.001(10)
C34 0.060(10) 0.059(12) 0.047(10) 0.001(9) 0.001(8) 0.001(9)
C35 0.067(10) 0.044(9) 0.030(7) -0.006(7) -0.001(7) -0.009(8)
C36 0.072(11) 0.045(10) 0.040(9) 0.007(7) 0.000(8) 0.004(8)
C37 0.082(12) 0.052(11) 0.035(9) -0.009(8) -0.004(8) -0.004(9)
C38 0.049(8) 0.015(7) 0.045(8) 0.002(6) 0.005(7) 0.000(6)
C39 0.070(10) 0.012(7) 0.041(9) 0.000(6) 0.009(8) 0.005(7)
C40 0.058(8) 0.014(7) 0.030(7) 0.001(6) 0.001(6) 0.000(6)
C41 0.062(9) 0.029(8) 0.040(8) 0.000(7) 0.005(7) -0.001(7)
C42 0.072(10) 0.024(9) 0.036(8) -0.004(6) 0.006(7) 0.003(7)
C43 0.073(9) 0.019(7) 0.035(7) -0.002(6) 0.008(7) -0.007(7)
C44 0.073(9) 0.032(8) 0.029(7) -0.009(6) 0.010(7) -0.001(7)
C45 0.072(9) 0.021(7) 0.037(7) -0.005(6) 0.013(7) -0.003(7)
C46 0.071(10) 0.030(8) 0.099(11) 0.000(8) 0.036(9) 0.002(8)
C47 0.070(9) 0.040(7) 0.058(8) -0.004(7) 0.020(7) 0.006(6)
C48 0.079(10) 0.059(8) 0.061(8) -0.015(7) 0.018(7) 0.014(7)
C49 0.100(14) 0.102(16) 0.077(13) -0.029(11) -0.009(11) 0.014(12)
C50 0.121(13) 0.070(11) 0.078(11) 0.028(9) 0.039(10) 0.011(10)

loop_
_atom_type_symbol
_atom_type_description
_atom_type_scat_dispersion_real
_atom_type_scat_dispersion_imag
_atom_type_scat_source
C C 0.0137 0.0067 'International Tables Vol C Tables 4.2.6.8 and 6.1.1.4'
H H 0.0000 0.0000 'International Tables Vol C Tables 4.2.6.8 and 6.1.1.4'
Cl Cl 0.3281 0.5435 'International Tables Vol C Tables 4.2.6.8 and 6.1.1.4'
Co Co -0.6628 2.9049 'International Tables Vol C Tables 4.2.6.8 and 6.1.1.4'
N N 0.0241 0.0134 'International Tables Vol C Tables 4.2.6.8 and 6.1.1.4'
O O 0.0389 0.0241 'International Tables Vol C Tables 4.2.6.8 and 6.1.1.4'

loop_
_geom_angle_atom_site_label_1
_geom_angle_atom_site_label_2
_geom_angle_atom_site_label_3
_geom_angle
_geom_angle_site_symmetry_1
_geom_angle_site_symmetry_3
_geom_angle_publ_flag
Cl1 Co1 Cl2 117.85(18) . . ?
N1 Co1 Cl1 98.0(3) . . ?
N1 Co1 Cl2 102.9(3) . . ?
N1 Co1 N3 142.9(4) . . ?
N2 Co1 Cl1 147.1(4) . . ?
N2 Co1 N1 73.4(4) . . ?
N2 Co1 Cl2 95.0(3) . . ?
N2 Co1 N3 74.2(5) . . ?
N3 Co1 Cl1 99.5(4) . . ?
N3 Co1 Cl2 97.4(3) . . ?
C20 O1 C21 103.5(11) . . ?
C1 N1 Co1 125.0(9) . . ?
C13 N1 Co1 115.7(9) . . ?
C13 N1 C1 119.0(11) . . ?
C2 C1 N1 117.0(13) . . ?
C6 C1 N1 121.0(12) . . ?
C6 C1 C2 122.0(13) . . ?
C15 N2 Co1 121.0(10) . . ?
C15 N2 C19 118.4(13) . . ?
C19 N2 Co1 119.7(9) . . ?
C1 C2 C7 122.3(13) . . ?
C3 C2 C1 116.5(14) . . ?
C3 C2 C7 121.2(13) . . ?
C20 N3 Co1 112.1(10) . . ?
C20 N3 C22 108.2(13) . . ?
C22 N3 Co1 139.2(11) . . ?
C2 C3 H3 119.4 . . ?
C4 C3 C2 121.3(15) . . ?
C4 C3 H3 119.4 . . ?
C3 C4 H4 119.0 . . ?
C3 C4 C5 121.9(15) . . ?
C5 C4 H4 119.0 . . ?
C4 C5 H5 120.4 . . ?
C4 C5 C6 119.2(15) . . ?
C6 C5 H5 120.4 . . ?
C1 C6 C10 121.5(12) . . ?
C5 C6 C1 119.1(14) . . ?
C5 C6 C10 119.4(14) . . ?
C2 C7 H7 108.2 . . ?
C2 C7 C8 112.9(14) . . ?
C2 C7 C9 110.9(12) . . ?
C8 C7 H7 108.2 . . ?
C8 C7 C9 108.2(12) . . ?
C9 C7 H7 108.2 . . ?
C7 C8 H8A 109.5 . . ?
C7 C8 H8B 109.5 . . ?
C7 C8 H8C 109.5 . . ?
H8A C8 H8B 109.5 . . ?
H8A C8 H8C 109.5 . . ?
H8B C8 H8C 109.5 . . ?
C7 C9 H9A 109.5 . . ?
C7 C9 H9B 109.5 . . ?
C7 C9 H9C 109.5 . . ?
H9A C9 H9B 109.5 . . ?
H9A C9 H9C 109.5 . . ?
H9B C9 H9C 109.5 . . ?
C6 C10 H10 108.2 . . ?
C11 C10 C6 110.9(13) . . ?
C11 C10 H10 108.2 . . ?
C11 C10 C12 111.0(12) . . ?
C12 C10 C6 110.4(11) . . ?
C12 C10 H10 108.2 . . ?
C10 C11 H11A 109.5 . . ?
C10 C11 H11B 109.5 . . ?
C10 C11 H11C 109.5 . . ?
H11A C11 H11B 109.5 . . ?
H11A C11 H11C 109.5 . . ?
H11B C11 H11C 109.5 . . ?
C10 C12 H12A 109.5 . . ?
C10 C12 H12B 109.5 . . ?
C10 C12 H12C 109.5 . . ?
H12A C12 H12B 109.5 . . ?
H12A C12 H12C 109.5 . . ?
H12B C12 H12C 109.5 . . ?
N1 C13 C14 126.9(13) . . ?
N1 C13 C15 115.5(12) . . ?
C14 C13 C15 117.6(13) . . ?
C13 C14 H14A 109.5 . . ?
C13 C14 H14B 109.5 . . ?
C13 C14 H14C 109.5 . . ?
H14A C14 H14B 109.5 . . ?
H14A C14 H14C 109.5 . . ?
H14B C14 H14C 109.5 . . ?
N2 C15 C13 111.8(13) . . ?
N2 C15 C16 122.0(14) . . ?
C16 C15 C13 126.0(13) . . ?
C15 C16 H16 120.5 . . ?
C15 C16 C17 119.1(13) . . ?
C17 C16 H16 120.5 . . ?
C16 C17 H17 120.5 . . ?
C18 C17 C16 118.9(14) . . ?
C18 C17 H17 120.5 . . ?
C17 C18 H18 120.0 . . ?
C17 C18 C19 119.9(15) . . ?
C19 C18 H18 120.0 . . ?
N2 C19 C20 110.6(13) . . ?
C18 C19 N2 121.4(14) . . ?
C18 C19 C20 127.9(14) . . ?
O1 C20 C19 119.8(14) . . ?
N3 C20 O1 118.9(14) . . ?
N3 C20 C19 121.2(14) . . ?
O1 C21 H21A 110.9 . . ?
O1 C21 H21B 110.9 . . ?
O1 C21 C22 104.1(11) . . ?
H21A C21 H21B 108.9 . . ?
C22 C21 H21A 110.9 . . ?
C22 C21 H21B 110.9 . . ?
N3 C22 C21 101.6(12) . . ?
N3 C22 H22 109.2 . . ?
N3 C22 C23 111.8(12) . . ?
C21 C22 H22 109.2 . . ?
C21 C22 C23 115.3(13) . . ?
C23 C22 H22 109.2 . . ?
C22 C23 H23 107.9 . . ?
C22 C23 C24 108.8(11) . . ?
C24 C23 H23 107.9 . . ?
C25 C23 C22 111.6(11) . . ?
C25 C23 H23 107.9 . . ?
C25 C23 C24 112.6(11) . . ?
C23 C24 H24A 109.5 . . ?
C23 C24 H24B 109.5 . . ?
C23 C24 H24C 109.5 . . ?
H24A C24 H24B 109.5 . . ?
H24A C24 H24C 109.5 . . ?
H24B C24 H24C 109.5 . . ?
C23 C25 H25A 109.5 . . ?
C23 C25 H25B 109.5 . . ?
C23 C25 H25C 109.5 . . ?
H25A C25 H25B 109.5 . . ?
H25A C25 H25C 109.5 . . ?
H25B C25 H25C 109.5 . . ?
Cl3 Co2 O2 95.3(3) . . ?
Cl4 Co2 O2 92.5(3) . . ?
Cl4 Co2 Cl3 117.20(17) . . ?
N4 Co2 O2 141.6(4) . . ?
N4 Co2 Cl3 108.3(4) . . ?
N4 Co2 Cl4 102.4(4) . . ?
N5 Co2 O2 70.5(4) . . ?
N5 Co2 Cl3 95.8(3) . . ?
N5 Co2 Cl4 144.4(4) . . ?
N5 Co2 N4 77.2(5) . . ?
C45 O2 Co2 109.8(9) . . ?
C45 O2 C46 105.3(12) . . ?
C46 O2 Co2 142.3(10) . . ?
C26 N4 Co2 124.5(9) . . ?
C38 N4 Co2 115.8(10) . . ?
C38 N4 C26 119.6(11) . . ?
C40 N5 Co2 113.2(9) . . ?
C44 N5 Co2 124.6(10) . . ?
C44 N5 C40 120.9(13) . . ?
C45 N6 C47 106.8(12) . . ?
C27 C26 N4 117.6(14) . . ?
C31 C26 N4 118.0(14) . . ?
C31 C26 C27 124.2(15) . . ?
C26 C27 C28 115.9(15) . . ?
C26 C27 C32 123.2(14) . . ?
C28 C27 C32 120.7(15) . . ?
C27 C28 H28 118.7 . . ?
C29 C28 C27 122.7(16) . . ?
C29 C28 H28 118.7 . . ?
C28 C29 H29 120.4 . . ?
C28 C29 C30 119.1(14) . . ?
C30 C29 H29 120.4 . . ?
C29 C30 H30 119.4 . . ?
C31 C30 C29 121.1(14) . . ?
C31 C30 H30 119.4 . . ?
C26 C31 C30 116.8(15) . . ?
C26 C31 C35 122.6(14) . . ?
C30 C31 C35 120.6(15) . . ?
C27 C32 H32 108.4 . . ?
C27 C32 C33 109.0(13) . . ?
C33 C32 H32 108.4 . . ?
C34 C32 C27 113.0(13) . . ?
C34 C32 H32 108.4 . . ?
C34 C32 C33 109.6(14) . . ?
C32 C33 H33A 109.5 . . ?
C32 C33 H33B 109.5 . . ?
C32 C33 H33C 109.5 . . ?
H33A C33 H33B 109.5 . . ?
H33A C33 H33C 109.5 . . ?
H33B C33 H33C 109.5 . . ?
C32 C34 H34A 109.5 . . ?
C32 C34 H34B 109.5 . . ?
C32 C34 H34C 109.5 . . ?
H34A C34 H34B 109.5 . . ?
H34A C34 H34C 109.5 . . ?
H34B C34 H34C 109.5 . . ?
C31 C35 H35 107.3 . . ?
C31 C35 C37 110.0(13) . . ?
C36 C35 C31 113.7(14) . . ?
C36 C35 H35 107.3 . . ?
C36 C35 C37 110.7(12) . . ?
C37 C35 H35 107.3 . . ?
C35 C36 H36A 109.5 . . ?
C35 C36 H36B 109.5 . . ?
C35 C36 H36C 109.5 . . ?
H36A C36 H36B 109.5 . . ?
H36A C36 H36C 109.5 . . ?
H36B C36 H36C 109.5 . . ?
C35 C37 H37A 109.5 . . ?
C35 C37 H37B 109.5 . . ?
C35 C37 H37C 109.5 . . ?
H37A C37 H37B 109.5 . . ?
H37A C37 H37C 109.5 . . ?
H37B C37 H37C 109.5 . . ?
N4 C38 C39 125.0(13) . . ?
N4 C38 C40 114.7(13) . . ?
C39 C38 C40 120.3(13) . . ?
C38 C39 H39A 109.5 . . ?
C38 C39 H39B 109.5 . . ?
C38 C39 H39C 109.5 . . ?
H39A C39 H39B 109.5 . . ?
H39A C39 H39C 109.5 . . ?
H39B C39 H39C 109.5 . . ?
N5 C40 C38 116.5(13) . . ?
N5 C40 C41 120.3(13) . . ?
C41 C40 C38 123.2(13) . . ?
C40 C41 H41 121.1 . . ?
C42 C41 C40 117.7(14) . . ?
C42 C41 H41 121.1 . . ?
C41 C42 H42 119.4 . . ?
C43 C42 C41 121.2(15) . . ?
C43 C42 H42 119.4 . . ?
C42 C43 H43 121.5 . . ?
C42 C43 C44 117.0(15) . . ?
C44 C43 H43 121.5 . . ?
N5 C44 C43 122.8(14) . . ?
N5 C44 C45 115.3(14) . . ?
C43 C44 C45 121.9(14) . . ?
O2 C45 C44 114.6(13) . . ?
N6 C45 O2 119.4(13) . . ?
N6 C45 C44 126.1(14) . . ?
O2 C46 H46A 110.8 . . ?
O2 C46 H46B 110.8 . . ?
O2 C46 C47 104.8(12) . . ?
H46A C46 H46B 108.9 . . ?
C47 C46 H46A 110.8 . . ?
C47 C46 H46B 110.8 . . ?
N6 C47 C46 103.5(11) . . ?
N6 C47 H47 109.4 . . ?
N6 C47 C48 109.5(11) . . ?
C46 C47 H47 109.4 . . ?
C48 C47 C46 115.4(13) . . ?
C48 C47 H47 109.4 . . ?
C47 C48 H48 107.1 . . ?
C47 C48 C49 114.3(13) . . ?
C47 C48 C50 109.7(12) . . ?
C49 C48 H48 107.1 . . ?
C49 C48 C50 111.1(14) . . ?
C50 C48 H48 107.1 . . ?
C48 C49 H49A 109.5 . . ?
C48 C49 H49B 109.5 . . ?
C48 C49 H49C 109.5 . . ?
H49A C49 H49B 109.5 . . ?
H49A C49 H49C 109.5 . . ?
H49B C49 H49C 109.5 . . ?
C48 C50 H50A 109.5 . . ?
C48 C50 H50B 109.5 . . ?
C48 C50 H50C 109.5 . . ?
H50A C50 H50B 109.5 . . ?
H50A C50 H50C 109.5 . . ?
H50B C50 H50C 109.5 . . ?

loop_
_geom_bond_atom_site_label_1
_geom_bond_atom_site_label_2
_geom_bond_distance
_geom_bond_site_symmetry_2
_geom_bond_publ_flag
Co1 Cl1 2.257(5) . ?
Co1 N1 2.223(11) . ?
Co1 Cl2 2.300(4) . ?
Co1 N2 2.066(13) . ?
Co1 N3 2.255(12) . ?
O1 C20 1.324(17) . ?
O1 C21 1.498(17) . ?
N1 C1 1.442(17) . ?
N1 C13 1.292(17) . ?
C1 C2 1.421(18) . ?
C1 C6 1.39(2) . ?
N2 C15 1.337(17) . ?
N2 C19 1.367(18) . ?
C2 C3 1.39(2) . ?
C2 C7 1.50(2) . ?
N3 C20 1.263(19) . ?
N3 C22 1.473(18) . ?
C3 H3 0.9500 . ?
C3 C4 1.37(2) . ?
C4 H4 0.9500 . ?
C4 C5 1.38(2) . ?
C5 H5 0.9500 . ?
C5 C6 1.39(2) . ?
C6 C10 1.550(19) . ?
C7 H7 1.0000 . ?
C7 C8 1.52(2) . ?
C7 C9 1.537(19) . ?
C8 H8A 0.9800 . ?
C8 H8B 0.9800 . ?
C8 H8C 0.9800 . ?
C9 H9A 0.9800 . ?
C9 H9B 0.9800 . ?
C9 H9C 0.9800 . ?
C10 H10 1.0000 . ?
C10 C11 1.532(18) . ?
C10 C12 1.54(2) . ?
C11 H11A 0.9800 . ?
C11 H11B 0.9800 . ?
C11 H11C 0.9800 . ?
C12 H12A 0.9800 . ?
C12 H12B 0.9800 . ?
C12 H12C 0.9800 . ?
C13 C14 1.499(18) . ?
C13 C15 1.51(2) . ?
C14 H14A 0.9800 . ?
C14 H14B 0.9800 . ?
C14 H14C 0.9800 . ?
C15 C16 1.37(2) . ?
C16 H16 0.9500 . ?
C16 C17 1.385(19) . ?
C17 H17 0.9500 . ?
C17 C18 1.363(19) . ?
C18 H18 0.9500 . ?
C18 C19 1.36(2) . ?
C19 C20 1.46(2) . ?
C21 H21A 0.9900 . ?
C21 H21B 0.9900 . ?
C21 C22 1.52(2) . ?
C22 H22 1.0000 . ?
C22 C23 1.532(18) . ?
C23 H23 1.0000 . ?
C23 C24 1.534(17) . ?
C23 C25 1.513(19) . ?
C24 H24A 0.9800 . ?
C24 H24B 0.9800 . ?
C24 H24C 0.9800 . ?
C25 H25A 0.9800 . ?
C25 H25B 0.9800 . ?
C25 H25C 0.9800 . ?
Co2 O2 2.440(10) . ?
Co2 Cl3 2.275(4) . ?
Co2 Cl4 2.224(5) . ?
Co2 N4 2.121(11) . ?
Co2 N5 2.075(12) . ?
O2 C45 1.368(18) . ?
O2 C46 1.455(17) . ?
N4 C26 1.466(19) . ?
N4 C38 1.284(18) . ?
N5 C40 1.352(17) . ?
N5 C44 1.309(19) . ?
N6 C45 1.271(18) . ?
N6 C47 1.493(18) . ?
C26 C27 1.40(2) . ?
C26 C31 1.39(2) . ?
C27 C28 1.40(2) . ?
C27 C32 1.51(2) . ?
C28 H28 0.9500 . ?
C28 C29 1.37(2) . ?
C29 H29 0.9500 . ?
C29 C30 1.42(2) . ?
C30 H30 0.9500 . ?
C30 C31 1.40(2) . ?
C31 C35 1.53(2) . ?
C32 H32 1.0000 . ?
C32 C33 1.515(19) . ?
C32 C34 1.51(2) . ?
C33 H33A 0.9800 . ?
C33 H33B 0.9800 . ?
C33 H33C 0.9800 . ?
C34 H34A 0.9800 . ?
C34 H34B 0.9800 . ?
C34 H34C 0.9800 . ?
C35 H35 1.0000 . ?
C35 C36 1.53(2) . ?
C35 C37 1.544(19) . ?
C36 H36A 0.9800 . ?
C36 H36B 0.9800 . ?
C36 H36C 0.9800 . ?
C37 H37A 0.9800 . ?
C37 H37B 0.9800 . ?
C37 H37C 0.9800 . ?
C38 C39 1.471(18) . ?
C38 C40 1.476(19) . ?
C39 H39A 0.9800 . ?
C39 H39B 0.9800 . ?
C39 H39C 0.9800 . ?
C40 C41 1.43(2) . ?
C41 H41 0.9500 . ?
C41 C42 1.41(2) . ?
C42 H42 0.9500 . ?
C42 C43 1.368(19) . ?
C43 H43 0.9500 . ?
C43 C44 1.43(2) . ?
C44 C45 1.49(2) . ?
C46 H46A 0.9900 . ?
C46 H46B 0.9900 . ?
C46 C47 1.56(2) . ?
C47 H47 1.0000 . ?
C47 C48 1.529(18) . ?
C48 H48 1.0000 . ?
C48 C49 1.54(2) . ?
C48 C50 1.56(2) . ?
C49 H49A 0.9800 . ?
C49 H49B 0.9800 . ?
C49 H49C 0.9800 . ?
C50 H50A 0.9800 . ?
C50 H50B 0.9800 . ?
C50 H50C 0.9800 . ?

loop_
_geom_torsion_atom_site_label_1
_geom_torsion_atom_site_label_2
_geom_torsion_atom_site_label_3
_geom_torsion_atom_site_label_4
_geom_torsion
_geom_torsion_site_symmetry_1
_geom_torsion_site_symmetry_2
_geom_torsion_site_symmetry_3
_geom_torsion_site_symmetry_4
_geom_torsion_publ_flag
Co1 N1 C1 C2 92.1(13) . . . . ?
Co1 N1 C1 C6 -90.0(15) . . . . ?
Co1 N1 C13 C14 173.3(11) . . . . ?
Co1 N1 C13 C15 -7.2(16) . . . . ?
Co1 N2 C15 C13 15.8(17) . . . . ?
Co1 N2 C15 C16 -169.8(12) . . . . ?
Co1 N2 C19 C18 167.3(11) . . . . ?
Co1 N2 C19 C20 -16.2(16) . . . . ?
Co1 N3 C20 O1 -178.1(9) . . . . ?
Co1 N3 C20 C19 3.0(18) . . . . ?
Co1 N3 C22 C21 -174.2(11) . . . . ?
Co1 N3 C22 C23 62(2) . . . . ?
O1 C21 C22 N3 -18.3(15) . . . . ?
O1 C21 C22 C23 102.8(13) . . . . ?
N1 C1 C2 C3 177.1(12) . . . . ?
N1 C1 C2 C7 -2.3(19) . . . . ?
N1 C1 C6 C5 -178.6(12) . . . . ?
N1 C1 C6 C10 3(2) . . . . ?
N1 C13 C15 N2 -4.6(19) . . . . ?
N1 C13 C15 C16 -178.8(15) . . . . ?
C1 N1 C13 C14 -1(2) . . . . ?
C1 N1 C13 C15 178.6(13) . . . . ?
C1 C2 C3 C4 0(2) . . . . ?
C1 C2 C7 C8 -135.5(14) . . . . ?
C1 C2 C7 C9 102.9(15) . . . . ?
C1 C6 C10 C11 112.2(15) . . . . ?
C1 C6 C10 C12 -124.4(14) . . . . ?
N2 C15 C16 C17 4(2) . . . . ?
N2 C19 C20 O1 -171.1(12) . . . . ?
N2 C19 C20 N3 8(2) . . . . ?
C2 C1 C6 C5 -1(2) . . . . ?
C2 C1 C6 C10 -178.9(12) . . . . ?
C2 C3 C4 C5 2(2) . . . . ?
N3 C22 C23 C24 -172.0(13) . . . . ?
N3 C22 C23 C25 63.1(17) . . . . ?
C3 C2 C7 C8 45.1(18) . . . . ?
C3 C2 C7 C9 -76.5(17) . . . . ?
C3 C4 C5 C6 -3(2) . . . . ?
C4 C5 C6 C1 3(2) . . . . ?
C4 C5 C6 C10 -179.0(12) . . . . ?
C5 C6 C10 C11 -65.8(16) . . . . ?
C5 C6 C10 C12 57.6(17) . . . . ?
C6 C1 C2 C3 -1(2) . . . . ?
C6 C1 C2 C7 179.8(13) . . . . ?
C7 C2 C3 C4 179.8(13) . . . . ?
C13 N1 C1 C2 -94.2(16) . . . . ?
C13 N1 C1 C6 83.7(17) . . . . ?
C13 C15 C16 C17 177.9(14) . . . . ?
C14 C13 C15 N2 174.9(12) . . . . ?
C14 C13 C15 C16 1(2) . . . . ?
C15 N2 C19 C18 -2(2) . . . . ?
C15 N2 C19 C20 174.0(12) . . . . ?
C15 C16 C17 C18 -6(2) . . . . ?
C16 C17 C18 C19 3(2) . . . . ?
C17 C18 C19 N2 1(2) . . . . ?
C17 C18 C19 C20 -175.1(14) . . . . ?
C18 C19 C20 O1 5(2) . . . . ?
C18 C19 C20 N3 -176.0(15) . . . . ?
C19 N2 C15 C13 -174.6(12) . . . . ?
C19 N2 C15 C16 0(2) . . . . ?
C20 O1 C21 C22 16.5(14) . . . . ?
C20 N3 C22 C21 14.3(17) . . . . ?
C20 N3 C22 C23 -109.2(15) . . . . ?
C21 O1 C20 N3 -8.4(17) . . . . ?
C21 O1 C20 C19 170.6(12) . . . . ?
C21 C22 C23 C24 72.5(16) . . . . ?
C21 C22 C23 C25 -52.3(17) . . . . ?
C22 N3 C20 O1 -4.1(19) . . . . ?
C22 N3 C20 C19 176.9(12) . . . . ?
Co2 O2 C45 N6 162.4(12) . . . . ?
Co2 O2 C45 C44 -17.7(16) . . . . ?
Co2 O2 C46 C47 -154.6(12) . . . . ?
Co2 N4 C26 C27 85.2(16) . . . . ?
Co2 N4 C26 C31 -90.1(14) . . . . ?
Co2 N4 C38 C39 -174.4(11) . . . . ?
Co2 N4 C38 C40 7.5(18) . . . . ?
Co2 N5 C40 C38 -15.2(16) . . . . ?
Co2 N5 C40 C41 165.1(12) . . . . ?
Co2 N5 C44 C43 -163.5(12) . . . . ?
Co2 N5 C44 C45 17(2) . . . . ?
O2 C46 C47 N6 -2.9(16) . . . . ?
O2 C46 C47 C48 116.8(14) . . . . ?
N4 C26 C27 C28 -179.5(12) . . . . ?
N4 C26 C27 C32 5(2) . . . . ?
N4 C26 C31 C30 -179.6(12) . . . . ?
N4 C26 C31 C35 0(2) . . . . ?
N4 C38 C40 N5 5(2) . . . . ?
N4 C38 C40 C41 -175.1(15) . . . . ?
N5 C40 C41 C42 0(2) . . . . ?
N5 C44 C45 O2 4(2) . . . . ?
N5 C44 C45 N6 -176.2(15) . . . . ?
N6 C47 C48 C49 61.6(16) . . . . ?
N6 C47 C48 C50 -63.9(16) . . . . ?
C26 N4 C38 C39 5(2) . . . . ?
C26 N4 C38 C40 -173.6(14) . . . . ?
C26 C27 C28 C29 2(2) . . . . ?
C26 C27 C32 C33 -118.0(16) . . . . ?
C26 C27 C32 C34 119.8(16) . . . . ?
C26 C31 C35 C36 133.8(15) . . . . ?
C26 C31 C35 C37 -101.3(17) . . . . ?
C27 C26 C31 C30 5(2) . . . . ?
C27 C26 C31 C35 -175.2(14) . . . . ?
C27 C28 C29 C30 0(2) . . . . ?
C28 C27 C32 C33 67.0(18) . . . . ?
C28 C27 C32 C34 -55.2(18) . . . . ?
C28 C29 C30 C31 1(2) . . . . ?
C29 C30 C31 C26 -4(2) . . . . ?
C29 C30 C31 C35 176.9(14) . . . . ?
C30 C31 C35 C36 -46.9(19) . . . . ?
C30 C31 C35 C37 78.0(18) . . . . ?
C31 C26 C27 C28 -4(2) . . . . ?
C31 C26 C27 C32 -179.7(13) . . . . ?
C32 C27 C28 C29 177.1(13) . . . . ?
C38 N4 C26 C27 -93.6(17) . . . . ?
C38 N4 C26 C31 91.1(18) . . . . ?
C38 C40 C41 C42 -179.7(15) . . . . ?
C39 C38 C40 N5 -173.1(13) . . . . ?
C39 C38 C40 C41 7(2) . . . . ?
C40 N5 C44 C43 3(2) . . . . ?
C40 N5 C44 C45 -176.9(13) . . . . ?
C40 C41 C42 C43 3(2) . . . . ?
C41 C42 C43 C44 -2(2) . . . . ?
C42 C43 C44 N5 0(2) . . . . ?
C42 C43 C44 C45 179.4(14) . . . . ?
C43 C44 C45 O2 -175.6(15) . . . . ?
C43 C44 C45 N6 4(3) . . . . ?
C44 N5 C40 C38 177.2(14) . . . . ?
C44 N5 C40 C41 -3(2) . . . . ?
C45 O2 C46 C47 3.8(17) . . . . ?
C45 N6 C47 C46 0.9(17) . . . . ?
C45 N6 C47 C48 -122.7(14) . . . . ?
C46 O2 C45 N6 -4(2) . . . . ?
C46 O2 C45 C44 176.1(13) . . . . ?
C46 C47 C48 C49 -54.7(17) . . . . ?
C46 C47 C48 C50 179.8(13) . . . . ?
C47 N6 C45 O2 2(2) . . . . ?
C47 N6 C45 C44 -178.1(14) . . . . ?

loop_
_twin_individual_id
_twin_individual_mass_fraction_refined
1 0.963(18)
2 0.037(18)
